data_1007147
loop_
_publ_author_name
'Boubia, M'
'Averbuch-Pouchot, M T'
'Durif, A'

_publ_section_title
;
Ordered As O~4~ and S O~4~ tetrahedra in diammonium trihydrogenarsenate
sulfate
;
_journal_coden_ASTM ACSCEE
_journal_name_full 'Acta Crystallographica C (39,1983-)'
_journal_page_first 1562
_journal_page_last 1564
_journal_volume 41
_journal_year 1985
_chemical_formula_structural '(N H4)2 H3 As O4 S O4'
_chemical_formula_sum 'As H11 N2 O8 S'
_chemical_name_systematic 'Diammonium trihydrogenarsenate sulfate'
_space_group_IT_number 14
_symmetry_cell_setting monoclinic
_symmetry_Int_Tables_number 14
_symmetry_space_group_name_Hall '-P 2ybc'
_symmetry_space_group_name_H-M 'P 1 21/c 1'
_cell_angle_alpha 90
_cell_angle_beta 92.40(1)
_cell_angle_gamma 90
_cell_formula_units_Z 4
_cell_length_a 11.95(1)
_cell_length_b 7.660(5)
_cell_length_c 9.658(6)
_cell_volume 883.3
_exptl_crystal_density_meas 2.06
_refine_ls_R_factor_all 0.026
_cod_original_formula_sum 'H11 As N2 O8 S'
_cod_database_code 1007147

loop_
_symmetry_equiv_pos_as_xyz
x,y,z
-x,1/2+y,1/2-z
-x,-y,-z
x,1/2-y,1/2+z

loop_
_atom_site_label
_atom_site_type_symbol
_atom_site_symmetry_multiplicity
_atom_site_Wyckoff_symbol
_atom_site_fract_x
_atom_site_fract_y
_atom_site_fract_z
_atom_site_occupancy
_atom_site_attached_hydrogens
_atom_site_calc_flag
As1 As5+ 4 e 0.17602(6) 0.1862(9) 0.42489(7) 1. 0 d
S1 S6+ 4 e 0.3224(1) 0.6841(2) 0.5702(2) 1. 0 d
O1 O2- 4 e 0.1672(4) 0.0160(7) 0.3126(5) 1. 0 d
O2 O2- 4 e 0.3024(4) 0.2821(6) 0.4000(5) 1. 0 d
O3 O2- 4 e 0.1840(6) 0.0992(8) 0.5881(5) 1. 0 d
O4 O2- 4 e 0.0664(4) 0.3131(8) 0.4075(5) 1. 0 d
O5 O2- 4 e 0.3407(4) 0.5400(7) 0.6713(5) 1. 0 d
O6 O2- 4 e 0.2149(4) 0.7686(7) 0.5948(6) 1. 0 d
O7 O2- 4 e 0.3189(5) 0.6122(7) 0.4282(5) 1. 0 d
O8 O2- 4 e 0.4149(4) 0.8092(8) 0.5863(5) 1. 0 d
N1 N3- 4 e 0.0657(5) 0.6667(8) 0.3414(6) 1. 0 d
N2 N3- 4 e 0.4554(5) 0.1848(10) 0.6586(6) 1. 0 d
H1 H1+ 4 ? -1. -1. -1. 11. 0 dum

loop_
_atom_type_symbol
_atom_type_oxidation_number
As5+ 5.000
S6+ 6.000
O2- -2.000
N3- -3.000
H1+ 1.000
